data_7059827
loop_
_publ_author_name
'Kortus, D.'
'Kundr\'at, O.'
'Tlust\'y, M.'
'\<Cejka, J.'
'Dvo\<r\'akov\'a, H.'
'Lhot\'ak, P.'

_publ_section_title
;
 Inherent chirality through a simple dialkylation of
 2,14-dithiacalix[4]arene
;
_journal_issue 34
_journal_name_full 'New Journal of Chemistry'
_journal_page_first 14496
_journal_page_last 14504
_journal_paper_doi 10.1039/D0NJ03468A
_journal_volume 44
_journal_year 2020
_chemical_formula_moiety 'C50.00 H68 Cl4.00 O4 S2'
_chemical_formula_sum 'C50 H68 Cl4 O4 S2'
_chemical_formula_weight 939.03
_space_group_IT_number 14
_space_group_name_Hall '-P 2yn'
_space_group_name_H-M_alt 'P 1 21/n 1'
_symmetry_cell_setting monoclinic
_symmetry_space_group_name_H-M 'P 1 21/n 1'
_atom_sites_solution_hydrogens difmap
_atom_sites_solution_primary other
_audit_update_record
;
2020-06-29 deposited with the CCDC.	2020-07-28 downloaded from the CCDC.
;
_cell_angle_alpha 90
_cell_angle_beta 100.353(2)
_cell_angle_gamma 90
_cell_formula_units_Z 2
_cell_length_a 12.5461(7)
_cell_length_b 14.8294(7)
_cell_length_c 13.8774(8)
_cell_measurement_reflns_used 148
_cell_measurement_temperature 200
_cell_measurement_theta_max 23
_cell_measurement_theta_min 4
_cell_volume 2539.9(2)
_computing_cell_refinement 'DENZO/SCALEPACK (Otwinowski & Minor, 1997)'
_computing_data_collection 'COLLECT (Nonius, 2001).'
_computing_data_reduction 'Apex2 (Bruker AXS, 2006)'
_computing_molecular_graphics 'CAMERON (Watkin et al., 1996)'
_computing_publication_material 'CRYSTALS (Betteridge et al., 2003)'
_computing_structure_refinement 'CRYSTALS (Betteridge et al., 2003)'
_computing_structure_solution 'Superflip (Palatinus & Chapuis, 2007)'
_diffrn_ambient_temperature 200
_diffrn_measured_fraction_theta_full 0.997
_diffrn_measured_fraction_theta_max 0.997
_diffrn_measurement_device Area
_diffrn_measurement_device_type 'Nonius KappaCCD'
_diffrn_measurement_method '\f & \w scans'
_diffrn_radiation_monochromator graphite
_diffrn_radiation_type 'Mo K\a'
_diffrn_radiation_wavelength 0.71073
_diffrn_reflns_av_R_equivalents 0.038
_diffrn_reflns_limit_h_max 15
_diffrn_reflns_limit_h_min -16
_diffrn_reflns_limit_k_max 19
_diffrn_reflns_limit_k_min -19
_diffrn_reflns_limit_l_max 17
_diffrn_reflns_limit_l_min -17
_diffrn_reflns_number 66413
_diffrn_reflns_theta_full 27.101
_diffrn_reflns_theta_max 27.101
_diffrn_reflns_theta_min 2.147
_diffrn_standards_number 0
_exptl_absorpt_coefficient_mu 0.356
_exptl_absorpt_correction_T_max 0.94
_exptl_absorpt_correction_T_min 0.87
_exptl_absorpt_correction_type multi-scan
_exptl_absorpt_process_details 'DENZO/SCALEPACK (Otwinowski & Minor, 1997)'
_exptl_crystal_colour colorless
_exptl_crystal_density_diffrn 1.228
_exptl_crystal_density_meas ?
_exptl_crystal_density_method 'not measured'
_exptl_crystal_description prism
_exptl_crystal_F_000 1000.000
_exptl_crystal_size_max 0.215
_exptl_crystal_size_mid 0.176
_exptl_crystal_size_min 0.170
_refine_diff_density_max 0.52
_refine_diff_density_min -0.69
_refine_ls_extinction_coef 580(50)
_refine_ls_extinction_method 'Larson (1970), Equation 22'
_refine_ls_goodness_of_fit_ref 0.9390
_refine_ls_hydrogen_treatment mixed
_refine_ls_matrix_type full
_refine_ls_number_parameters 322
_refine_ls_number_reflns 5578
_refine_ls_number_restraints 36
_refine_ls_R_factor_all 0.0611
_refine_ls_R_factor_gt 0.0518
_refine_ls_shift/su_max 0.0009898
_refine_ls_shift/su_mean 0.0000950
_refine_ls_structure_factor_coef Fsqd
_refine_ls_weighting_details
;
 Method, part 1, Chebychev polynomial, (Watkin, 1994, Prince, 1982) 
 [weight] = 1.0/[A~0~*T~0~(x)+A~1~*T~1~(x) ... +A~n-1~]*T~n-1~(x)] 
 where A~i~ are the Chebychev coefficients listed below and x= Fcalc/Fmax 
 Method = Robust Weighting (Prince, 1982) 
 W = [weight] * [1-(deltaF/6*sigmaF)^2^]^2^ 
 A~i~ are: 
 5.21 6.77 2.28 0.361 0.209E-01 
;
_refine_ls_weighting_scheme calc
_refine_ls_wR_factor_all 0.1283
_refine_ls_wR_factor_gt 0.1159
_refine_ls_wR_factor_ref 0.1283
_reflns_limit_h_max 15
_reflns_limit_h_min -16
_reflns_limit_k_max 18
_reflns_limit_k_min 0
_reflns_limit_l_max 17
_reflns_limit_l_min 0
_reflns_number_gt 4748
_reflns_number_total 5579
_reflns_threshold_expression I>2.0\s(I)
_oxford_diffrn_Wilson_B_factor 2.32
_oxford_diffrn_Wilson_scale 19.74
_oxford_refine_ls_r_factor_ref 0.0611
_oxford_refine_ls_scale 0.2744(4)
_oxford_reflns_number_all 5578
_cod_data_source_file d0nj03468a2.cif
_cod_data_source_block I
_cod_depositor_comments
;
The following automatic conversions were performed:

data item '_exptl_crystal_density_meas' value 'not measured' was
changed to '?' -- the value is perceived as not measured.

Automatic conversion script
Id: cif_fix_values 7556 2019-12-06 15:28:31Z antanas 

 Adding full bibliography for 7059826--7059829.cif.

 Adding full bibliography for 7059826--7059829.cif.
;
_cod_original_sg_symbol_H-M 'P 21/n '
_cod_original_formula_sum 'C50.00 H68 Cl4.00 O4 S2'
_cod_database_code 7059827
_oxford_refine_reflns_threshold_expression_ref I>-3.0\s(I)

loop_
_symmetry_equiv_pos_as_xyz
x,y,z
-x,-y,-z
x+1/2,-y+1/2,z+1/2
-x+1/2,y+1/2,-z+1/2

loop_
_atom_site_label
_atom_site_type_symbol
_atom_site_fract_x
_atom_site_fract_y
_atom_site_fract_z
_atom_site_U_iso_or_equiv
_atom_site_occupancy
_atom_site_adp_type
_atom_site_refinement_flags_posn
_atom_site_refinement_flags_adp
_atom_site_refinement_flags_occupancy
_atom_site_disorder_assembly
_atom_site_disorder_group
_atom_site_attached_hydrogens
Cl1 Cl 0.8035(3) 0.76511(18) 0.34239(12) 0.0877 0.751(7) Uani G U P 2 1 .
Cl2 Cl 0.8094(2) 0.65327(17) 0.51474(19) 0.0869 0.751(7) Uani G U P 2 1 .
Cl3 Cl 0.7951(8) 0.6387(5) 0.4665(11) 0.1228 0.249(7) Uani G U P 2 2 .
Cl4 Cl 0.8437(8) 0.8005(8) 0.3791(10) 0.1243 0.249(7) Uani G U P 2 2 .
C3 C 0.51864(16) 1.22156(13) 0.44622(15) 0.0211 1.0000 Uani . . . . . .
C4 C 0.60867(17) 1.27273(14) 0.43442(15) 0.0220 1.0000 Uani . . . . . .
C5 C 0.70056(17) 1.27782(14) 0.50777(15) 0.0228 1.0000 Uani . . . . . .
C6 C 0.69753(17) 1.23040(14) 0.59389(15) 0.0228 1.0000 Uani . . . . . .
C7 C 0.60897(16) 1.17842(13) 0.60786(14) 0.0204 1.0000 Uani . . . . . .
C8 C 0.61145(17) 1.12793(14) 0.70357(15) 0.0230 1.0000 Uani . . . . . .
C9 C 0.66531(16) 1.03637(14) 0.70223(14) 0.0206 1.0000 Uani . . . . . .
C10 C 0.77779(17) 1.03065(14) 0.72795(15) 0.0239 1.0000 Uani . . . . . .
C11 C 0.83364(16) 0.95025(15) 0.72410(16) 0.0244 1.0000 Uani . . . . . .
C12 C 0.77249(16) 0.87361(14) 0.69395(15) 0.0219 1.0000 Uani . . . . . .
C13 C 0.65907(16) 0.87636(13) 0.66977(14) 0.0198 1.0000 Uani . . . . . .
C15 C 0.80076(18) 1.33282(17) 0.49518(17) 0.0303 1.0000 Uani . . . . . .
C16 C 0.9042(3) 1.2837(3) 0.5465(4) 0.0630 0.797(5) Uani . U P 1 1 .
C17 C 0.7960(4) 1.4224(3) 0.5496(4) 0.0581 0.797(5) Uani . U P 1 1 .
C18 C 0.8078(4) 1.3473(5) 0.3909(3) 0.0731 0.797(5) Uani . U P 1 1 .
C19 C 0.95783(18) 0.94817(17) 0.7547(2) 0.0346 1.0000 Uani . . . . . .
C20 C 1.0062(2) 0.8596(2) 0.7274(3) 0.0617 1.0000 Uani . . . . . .
C21 C 0.9855(2) 0.9607(3) 0.8662(2) 0.0655 1.0000 Uani . . . . . .
C22 C 1.0075(2) 1.0257(2) 0.7051(3) 0.0511 1.0000 Uani . . . . . .
C23 C 0.51890(16) 1.17281(13) 0.53240(15) 0.0207 1.0000 Uani . . . . . .
C24 C 0.60576(15) 0.95847(13) 0.67343(14) 0.0186 1.0000 Uani . . . . . .
C27 C 0.43109(18) 0.93977(17) 0.71863(17) 0.0307 1.0000 Uani . . . . . .
C28 C 0.31877(19) 0.97929(18) 0.69017(19) 0.0356 1.0000 Uani . . . . . .
C29 C 0.2598(2) 0.9508(2) 0.5895(2) 0.0480 1.0000 Uani . . . . . .
C30 C 0.7942(6) 0.76354(15) 0.46745(16) 0.0782 0.751(7) Uani G U P 2 1 .
C31 C 0.7441(7) 0.7472(6) 0.4350(11) 0.0747 0.249(7) Uani G U P 2 2 .
C36 C 0.7683(16) 1.4118(18) 0.4127(15) 0.0749 0.203(5) Uani . U P 1 2 .
C37 C 0.8773(13) 1.2724(13) 0.4442(17) 0.0673 0.203(5) Uani . U P 1 2 .
C38 C 0.8637(15) 1.3740(13) 0.5794(13) 0.0593 0.203(5) Uani . U P 1 2 .
S14 S 0.59674(4) 0.76936(3) 0.64790(4) 0.0247 1.0000 Uani . . . . . .
O25 O 0.42955(12) 1.12302(11) 0.54082(11) 0.0270 1.0000 Uani . . . . . .
O26 O 0.49414(11) 0.96638(10) 0.64508(10) 0.0216 1.0000 Uani . . . . . .
H41 H 0.6062 1.3048 0.3758 0.0250 1.0000 Uiso R . . . . .
H61 H 0.7576 1.2336 0.6447 0.0264 1.0000 Uiso R . . . . .
H81 H 0.6542 1.1630 0.7555 0.0261 1.0000 Uiso R . . . . .
H82 H 0.5384 1.1220 0.7164 0.0254 1.0000 Uiso R . . . . .
H101 H 0.8174 1.0822 0.7488 0.0268 1.0000 Uiso R . . . . .
H121 H 0.8069 0.8195 0.6896 0.0251 1.0000 Uiso R . . . . .
H161 H 0.9072 1.2786 0.6164 0.0940 0.797(5) Uiso R . P 1 1 .
H162 H 0.9078 1.2229 0.5204 0.0941 0.797(5) Uiso R . P 1 1 .
H163 H 0.9665 1.3158 0.5356 0.0936 0.797(5) Uiso R . P 1 1 .
H171 H 0.7912 1.4118 0.6177 0.0892 0.797(5) Uiso R . P 1 1 .
H172 H 0.8598 1.4573 0.5451 0.0890 0.797(5) Uiso R . P 1 1 .
H173 H 0.7309 1.4560 0.5182 0.0888 0.797(5) Uiso R . P 1 1 .
H181 H 0.7471 1.3829 0.3601 0.1108 0.797(5) Uiso R . P 1 1 .
H182 H 0.8720 1.3785 0.3859 0.1105 0.797(5) Uiso R . P 1 1 .
H183 H 0.8070 1.2909 0.3570 0.1107 0.797(5) Uiso R . P 1 1 .
H201 H 0.9804 0.8116 0.7635 0.0895 1.0000 Uiso R . . . . .
H202 H 0.9849 0.8510 0.6565 0.0890 1.0000 Uiso R . . . . .
H203 H 1.0835 0.8643 0.7434 0.0894 1.0000 Uiso R . . . . .
H211 H 0.9573 1.0182 0.8847 0.0982 1.0000 Uiso R . . . . .
H212 H 0.9560 0.9119 0.8987 0.0977 1.0000 Uiso R . . . . .
H213 H 1.0617 0.9597 0.8852 0.0978 1.0000 Uiso R . . . . .
H221 H 0.9816 1.0825 0.7237 0.0737 1.0000 Uiso R . . . . .
H222 H 0.9868 1.0188 0.6345 0.0734 1.0000 Uiso R . . . . .
H223 H 1.0857 1.0233 0.7220 0.0735 1.0000 Uiso R . . . . .
H251 H 0.4449 1.0780 0.5761 0.0411 1.0000 Uiso R . . . . .
H271 H 0.4664 0.9626 0.7823 0.0366 1.0000 Uiso R . . . . .
H272 H 0.4273 0.8734 0.7205 0.0362 1.0000 Uiso R . . . . .
H281 H 0.3232 1.0453 0.6930 0.0420 1.0000 Uiso R . . . . .
H282 H 0.2767 0.9589 0.7392 0.0423 1.0000 Uiso R . . . . .
H291 H 0.2482 0.8869 0.5890 0.0703 1.0000 Uiso R . . . . .
H292 H 0.2979 0.9673 0.5381 0.0699 1.0000 Uiso R . . . . .
H293 H 0.1876 0.9794 0.5773 0.0694 1.0000 Uiso R . . . . .
H301 H 0.8558(10) 0.8030(3) 0.5029(2) 0.1074 0.751(7) Uiso G . P 2 1 .
H302 H 0.7216(9) 0.7878(5) 0.4743(5) 0.1073 0.751(7) Uiso G . P 2 1 .
H311 H 0.733(2) 0.7799(9) 0.4938(15) 0.1053 0.249(7) Uiso G . P 2 2 .
H312 H 0.6752(5) 0.7426(11) 0.3892(19) 0.1050 0.249(7) Uiso G . P 2 2 .
H361 H 0.8319 1.4557 0.4178 0.1369 0.203(5) Uiso R . P 1 2 .
H362 H 0.7018 1.4414 0.4331 0.1370 0.203(5) Uiso R . P 1 2 .
H363 H 0.7493 1.3850 0.3436 0.1370 0.203(5) Uiso R . P 1 2 .
H371 H 0.8368 1.2470 0.3848 0.0969 0.203(5) Uiso R . P 1 2 .
H372 H 0.9054 1.2241 0.4877 0.0970 0.203(5) Uiso R . P 1 2 .
H373 H 0.9366 1.3067 0.4284 0.0970 0.203(5) Uiso R . P 1 2 .
H381 H 0.9228 1.4068 0.5610 0.1080 0.203(5) Uiso R . P 1 2 .
H382 H 0.8202 1.4139 0.6106 0.1081 0.203(5) Uiso R . P 1 2 .
H383 H 0.8921 1.3270 0.6246 0.1079 0.203(5) Uiso R . P 1 2 .

loop_
_atom_site_aniso_label
_atom_site_aniso_U_11
_atom_site_aniso_U_22
_atom_site_aniso_U_33
_atom_site_aniso_U_23
_atom_site_aniso_U_13
_atom_site_aniso_U_12
Cl1 0.1077(17) 0.1073(16) 0.0483(8) 0.0115(8) 0.0144(8) 0.0313(12)
Cl2 0.0973(15) 0.0774(12) 0.0972(15) 0.0338(11) 0.0482(13) 0.0309(11)
Cl3 0.115(4) 0.085(4) 0.170(7) 0.027(5) 0.029(6) -0.031(3)
Cl4 0.113(5) 0.132(6) 0.124(6) 0.059(5) 0.010(4) 0.019(4)
C3 0.0218(9) 0.0168(9) 0.0221(9) -0.0005(7) -0.0030(7) 0.0007(7)
C4 0.0242(10) 0.0189(10) 0.0216(9) 0.0010(8) 0.0005(8) -0.0020(8)
C5 0.0220(10) 0.0217(10) 0.0239(10) -0.0033(8) 0.0015(8) -0.0024(8)
C6 0.0226(10) 0.0208(10) 0.0221(10) -0.0030(8) -0.0035(8) -0.0002(8)
C7 0.0252(10) 0.0151(9) 0.0199(9) -0.0021(7) 0.0010(7) 0.0019(7)
C8 0.0283(10) 0.0194(10) 0.0193(9) -0.0013(7) -0.0010(8) 0.0014(8)
C9 0.0235(10) 0.0190(10) 0.0176(9) 0.0020(7) -0.0006(7) -0.0004(7)
C10 0.0229(10) 0.0202(10) 0.0261(10) 0.0020(8) -0.0023(8) -0.0046(8)
C11 0.0186(9) 0.0254(11) 0.0277(10) 0.0040(8) -0.0002(8) -0.0025(8)
C12 0.0202(9) 0.0201(10) 0.0243(10) 0.0039(8) 0.0008(7) 0.0020(7)
C13 0.0205(9) 0.0177(9) 0.0196(9) 0.0027(7) -0.0010(7) -0.0017(7)
C15 0.0241(10) 0.0339(12) 0.0315(12) 0.0005(9) 0.0012(9) -0.0089(9)
C16 0.0244(16) 0.074(3) 0.090(3) 0.029(3) 0.0077(18) -0.0040(17)
C17 0.055(2) 0.040(2) 0.083(3) -0.014(2) 0.024(2) -0.0278(18)
C18 0.055(3) 0.133(5) 0.0309(19) 0.006(3) 0.0089(17) -0.052(3)
C19 0.0182(10) 0.0319(12) 0.0511(15) 0.0042(11) -0.0008(10) -0.0031(9)
C20 0.0206(12) 0.0410(16) 0.121(3) -0.0027(18) 0.0062(15) 0.0037(11)
C21 0.0279(14) 0.104(3) 0.0556(19) 0.0069(19) -0.0159(13) -0.0077(16)
C22 0.0270(13) 0.0435(16) 0.085(2) 0.0111(15) 0.0169(14) -0.0061(11)
C23 0.0211(9) 0.0158(9) 0.0242(10) -0.0007(7) 0.0014(7) -0.0005(7)
C24 0.0165(9) 0.0209(10) 0.0171(9) 0.0027(7) -0.0008(7) -0.0001(7)
C27 0.0265(11) 0.0349(12) 0.0323(12) 0.0048(10) 0.0097(9) 0.0014(9)
C28 0.0252(11) 0.0401(14) 0.0431(14) -0.0034(11) 0.0110(10) 0.0039(10)
C29 0.0240(12) 0.0566(18) 0.0611(18) -0.0178(15) 0.0013(12) 0.0021(12)
C30 0.101(5) 0.088(4) 0.044(3) 0.006(3) 0.010(3) 0.043(4)
C31 0.099(10) 0.075(7) 0.041(7) -0.015(6) -0.014(6) 0.033(7)
C36 0.053(7) 0.114(10) 0.052(7) 0.035(7) -0.005(6) -0.055(7)
C37 0.035(6) 0.075(8) 0.099(8) 0.002(8) 0.030(6) -0.010(6)
C38 0.056(7) 0.061(7) 0.064(7) -0.009(6) 0.021(6) -0.037(6)
S14 0.0240(3) 0.0165(3) 0.0291(3) 0.00503(19) -0.0076(2) -0.00187(18)
O25 0.0239(7) 0.0252(8) 0.0297(8) 0.0074(6) -0.0009(6) -0.0047(6)
O26 0.0163(7) 0.0229(7) 0.0244(7) 0.0030(6) 0.0003(5) 0.0001(5)

loop_
_atom_type_symbol
_atom_type_scat_dispersion_real
_atom_type_scat_dispersion_imag
_atom_type_scat_Cromer_Mann_a1
_atom_type_scat_Cromer_Mann_b1
_atom_type_scat_Cromer_Mann_a2
_atom_type_scat_Cromer_Mann_b2
_atom_type_scat_Cromer_Mann_a3
_atom_type_scat_Cromer_Mann_b3
_atom_type_scat_Cromer_Mann_a4
_atom_type_scat_Cromer_Mann_b4
_atom_type_scat_Cromer_Mann_c
_atom_type_scat_source
C 0.0033 0.0016 2.3100 20.8439 1.0200 10.2075 1.5886 0.5687 0.8650 51.6512 0.2156 'International Tables Vol C 4.2.6.8 and 6.1.1.4'
H 0.0000 0.0000 0.4930 10.5109 0.3229 26.1257 0.1402 3.1424 0.0408 57.7998 0.0030 'International Tables Vol C 4.2.6.8 and 6.1.1.4'
Cl 0.1484 0.1585 11.4604 0.0104 7.1964 1.1662 6.2556 18.5194 1.6455 47.7784 -9.5574 'International Tables Vol C 4.2.6.8 and 6.1.1.4'
O 0.0106 0.0060 3.0485 13.2771 2.2868 5.7011 1.5463 0.3239 0.8670 32.9089 0.2508 'International Tables Vol C 4.2.6.8 and 6.1.1.4'
S 0.1246 0.1234 6.9053 1.4679 5.2034 22.2151 1.4379 0.2536 1.5863 56.1720 0.8669 'International Tables Vol C 4.2.6.8 and 6.1.1.4'

loop_
_geom_angle_atom_site_label_1
_geom_angle_site_symmetry_1
_geom_angle_atom_site_label_2
_geom_angle_site_symmetry_2
_geom_angle_atom_site_label_3
_geom_angle_site_symmetry_3
_geom_angle
_geom_angle_publ_flag
S14 2_676 C3 . C4 . 116.34(15) yes
S14 2_676 C3 . C23 . 123.11(16) yes
C4 . C3 . C23 . 120.32(18) yes
C3 . C4 . C5 . 121.59(19) yes
C3 . C4 . H41 . 118.5 no
C5 . C4 . H41 . 119.9 no
C4 . C5 . C6 . 116.87(19) yes
C4 . C5 . C15 . 122.12(19) yes
C6 . C5 . C15 . 121.01(18) yes
C5 . C6 . C7 . 122.93(18) yes
C5 . C6 . H61 . 118.6 no
C7 . C6 . H61 . 118.5 no
C6 . C7 . C8 . 120.14(18) yes
C6 . C7 . C23 . 119.07(18) yes
C8 . C7 . C23 . 120.79(18) yes
C7 . C8 . C9 . 111.66(17) yes
C7 . C8 . H81 . 107.9 no
C9 . C8 . H81 . 107.5 no
C7 . C8 . H82 . 109.5 no
C9 . C8 . H82 . 111.1 no
H81 . C8 . H82 . 109.1 no
C8 . C9 . C10 . 118.90(18) yes
C8 . C9 . C24 . 121.84(18) yes
C10 . C9 . C24 . 119.23(19) yes
C9 . C10 . C11 . 122.46(19) yes
C9 . C10 . H101 . 119.4 no
C11 . C10 . H101 . 118.2 no
C10 . C11 . C12 . 117.23(18) yes
C10 . C11 . C19 . 119.94(19) yes
C12 . C11 . C19 . 122.8(2) yes
C11 . C12 . C13 . 121.90(19) yes
C11 . C12 . H121 . 119.5 no
C13 . C12 . H121 . 118.6 no
C12 . C13 . C24 . 119.29(18) yes
C12 . C13 . S14 . 114.38(15) yes
C24 . C13 . S14 . 126.06(15) yes
C5 . C15 . C16 . 109.5(2) yes
C5 . C15 . C17 . 107.4(2) yes
C16 . C15 . C17 . 106.5(3) yes
C5 . C15 . C18 . 112.5(2) yes
C16 . C15 . C18 . 109.0(3) yes
C17 . C15 . C18 . 111.7(4) yes
C5 . C15 . C36 . 110.7(6) yes
C5 . C15 . C37 . 109.1(6) yes
C36 . C15 . C37 . 100.8(12) yes
C5 . C15 . C38 . 118.6(6) yes
C36 . C15 . C38 . 107.4(11) yes
C37 . C15 . C38 . 108.7(11) yes
C15 . C16 . H161 . 112.2 no
C15 . C16 . H162 . 110.8 no
H161 . C16 . H162 . 107.7 no
C15 . C16 . H163 . 109.7 no
H161 . C16 . H163 . 108.3 no
H162 . C16 . H163 . 108.0 no
C15 . C17 . H171 . 110.6 no
C15 . C17 . H172 . 109.1 no
H171 . C17 . H172 . 110.4 no
C15 . C17 . H173 . 108.7 no
H171 . C17 . H173 . 108.6 no
H172 . C17 . H173 . 109.3 no
C15 . C18 . H181 . 109.4 no
C15 . C18 . H182 . 110.2 no
H181 . C18 . H182 . 108.5 no
C15 . C18 . H183 . 110.9 no
H181 . C18 . H183 . 108.8 no
H182 . C18 . H183 . 109.0 no
C11 . C19 . C20 . 112.2(2) yes
C11 . C19 . C21 . 108.0(2) yes
C20 . C19 . C21 . 109.1(3) yes
C11 . C19 . C22 . 109.5(2) yes
C20 . C19 . C22 . 108.9(2) yes
C21 . C19 . C22 . 109.1(3) yes
C19 . C20 . H201 . 108.9 no
C19 . C20 . H202 . 108.3 no
H201 . C20 . H202 . 111.8 no
C19 . C20 . H203 . 108.2 no
H201 . C20 . H203 . 110.7 no
H202 . C20 . H203 . 108.8 no
C19 . C21 . H211 . 110.1 no
C19 . C21 . H212 . 110.2 no
H211 . C21 . H212 . 110.3 no
C19 . C21 . H213 . 108.2 no
H211 . C21 . H213 . 109.7 no
H212 . C21 . H213 . 108.3 no
C19 . C22 . H221 . 110.9 no
C19 . C22 . H222 . 108.6 no
H221 . C22 . H222 . 108.9 no
C19 . C22 . H223 . 109.9 no
H221 . C22 . H223 . 110.2 no
H222 . C22 . H223 . 108.3 no
C7 . C23 . C3 . 119.18(18) yes
C7 . C23 . O25 . 122.26(18) yes
C3 . C23 . O25 . 118.54(17) yes
C13 . C24 . C9 . 119.86(18) yes
C13 . C24 . O26 . 121.92(17) yes
C9 . C24 . O26 . 118.16(17) yes
C28 . C27 . O26 . 108.10(18) yes
C28 . C27 . H271 . 110.6 no
O26 . C27 . H271 . 109.0 no
C28 . C27 . H272 . 110.3 no
O26 . C27 . H272 . 109.0 no
H271 . C27 . H272 . 109.8 no
C27 . C28 . C29 . 114.2(2) yes
C27 . C28 . H281 . 109.4 no
C29 . C28 . H281 . 109.2 no
C27 . C28 . H282 . 107.0 no
C29 . C28 . H282 . 108.5 no
H281 . C28 . H282 . 108.3 no
C28 . C29 . H291 . 109.3 no
C28 . C29 . H292 . 112.8 no
H291 . C29 . H292 . 110.0 no
C28 . C29 . H293 . 108.6 no
H291 . C29 . H293 . 106.9 no
H292 . C29 . H293 . 109.1 no
Cl1 . C30 . Cl2 . 110.99 yes
Cl1 . C30 . H301 . 106.8 no
Cl2 . C30 . H301 . 109.3 no
Cl1 . C30 . H302 . 108.155(3) no
Cl2 . C30 . H302 . 109.8 no
H301 . C30 . H302 . 111.787(4) no
Cl4 . C31 . Cl3 . 105.280(4) yes
Cl4 . C31 . H311 . 111.294(3) no
Cl3 . C31 . H311 . 110.3 no
Cl4 . C31 . H312 . 110.882(4) no
Cl3 . C31 . H312 . 109.711(4) no
H311 . C31 . H312 . 109.3 no
C15 . C36 . H361 . 108.3 no
C15 . C36 . H362 . 103.0 no
H361 . C36 . H362 . 111.8 no
C15 . C36 . H363 . 111.3 no
H361 . C36 . H363 . 111.0 no
H362 . C36 . H363 . 111.1 no
C15 . C37 . H371 . 109.7 no
C15 . C37 . H372 . 109.0 no
H371 . C37 . H372 . 108.9 no
C15 . C37 . H373 . 111.2 no
H371 . C37 . H373 . 108.9 no
H372 . C37 . H373 . 109.2 no
C15 . C38 . H381 . 109.9 no
C15 . C38 . H382 . 111.0 no
H381 . C38 . H382 . 109.6 no
C15 . C38 . H383 . 108.1 no
H381 . C38 . H383 . 109.1 no
H382 . C38 . H383 . 109.1 no
C3 2_676 S14 . C13 . 109.59(9) yes
C23 . O25 . H251 . 112.3 no
C27 . O26 . C24 . 115.22(15) yes

loop_
_geom_bond_atom_site_label_1
_geom_bond_site_symmetry_1
_geom_bond_atom_site_label_2
_geom_bond_site_symmetry_2
_geom_bond_distance
_geom_bond_publ_flag
Cl1 . C30 . 1.76040(10) yes
Cl2 . C30 . 1.75944(7) yes
Cl3 . C31 . 1.75762(7) yes
Cl4 . C31 . 1.77224(7) yes
C3 . S14 2_676 1.772(2) yes
C3 . C4 . 1.395(3) yes
C3 . C23 . 1.397(3) yes
C4 . C5 . 1.396(3) yes
C4 . H41 . 0.937 no
C5 . C6 . 1.393(3) yes
C5 . C15 . 1.535(3) yes
C6 . C7 . 1.394(3) yes
C6 . H61 . 0.936 no
C7 . C8 . 1.520(3) yes
C7 . C23 . 1.398(3) yes
C8 . C9 . 1.518(3) yes
C8 . H81 . 0.969 no
C8 . H82 . 0.968 no
C9 . C10 . 1.395(3) yes
C9 . C24 . 1.395(3) yes
C10 . C11 . 1.389(3) yes
C10 . H101 . 0.929 no
C11 . C12 . 1.393(3) yes
C11 . C19 . 1.540(3) yes
C12 . C13 . 1.403(3) yes
C12 . H121 . 0.919 no
C13 . C24 . 1.395(3) yes
C13 . S14 . 1.771(2) yes
C15 . C16 . 1.545(4) yes
C15 . C17 . 1.535(5) yes
C15 . C18 . 1.481(4) yes
C15 . C36 . 1.637(19) yes
C15 . C37 . 1.572(18) yes
C15 . C38 . 1.425(16) yes
C16 . H161 . 0.967 no
C16 . H162 . 0.976 no
C16 . H163 . 0.950 no
C17 . H171 . 0.971 no
C17 . H172 . 0.964 no
C17 . H173 . 0.989 no
C18 . H181 . 0.962 no
C18 . H182 . 0.942 no
C18 . H183 . 0.958 no
C19 . C20 . 1.522(4) yes
C19 . C21 . 1.535(4) yes
C19 . C22 . 1.529(4) yes
C20 . H201 . 0.960 no
C20 . H202 . 0.981 no
C20 . H203 . 0.958 no
C21 . H211 . 0.975 no
C21 . H212 . 0.961 no
C21 . H213 . 0.945 no
C22 . H221 . 0.955 no
C22 . H222 . 0.972 no
C22 . H223 . 0.968 no
C23 . O25 . 1.365(2) yes
C24 . O26 . 1.390(2) yes
C27 . C28 . 1.512(3) yes
C27 . O26 . 1.454(3) yes
C27 . H271 . 0.975 no
C27 . H272 . 0.986 no
C28 . C29 . 1.518(4) yes
C28 . H281 . 0.980 no
C28 . H282 . 0.981 no
C29 . H291 . 0.958 no
C29 . H292 . 0.960 no
C29 . H293 . 0.988 no
C30 . H301 . 1.023 no
C30 . H302 . 0.999 no
C31 . H311 . 0.982 no
C31 . H312 . 0.979 no
C36 . H361 . 1.023 no
C36 . H362 . 1.027 no
C36 . H363 . 1.026 no
C37 . H371 . 0.963 no
C37 . H372 . 0.962 no
C37 . H373 . 0.958 no
C38 . H381 . 0.959 no
C38 . H382 . 0.960 no
C38 . H383 . 0.962 no
O25 . H251 . 0.829 no

loop_
_geom_hbond_atom_site_label_D
_geom_hbond_site_symmetry_D
_geom_hbond_atom_site_label_H
_geom_hbond_site_symmetry_H
_geom_hbond_atom_site_label_A
_geom_hbond_site_symmetry_A
_geom_hbond_angle_DHA
_geom_hbond_distance_DH
_geom_hbond_distance_HA
_geom_hbond_distance_DA
_geom_hbond_publ_flag
O25 . H251 . O26 . 172 0.83 1.96 2.779(7) yes
C30 . H302 . O25 2_676 162.3(3) 0.999 2.291 3.257(7) yes
C31 . H302 . O25 2_676 133.0(9) 0.890 2.291 2.970(7) yes
C30 . H311 . O25 2_676 141.1(13) 0.944 2.468 3.257(7) yes
